data_7160501
loop_
_publ_author_name
'Chang, Meng-Yang'
'Hsueh, Nai-Chen'

_publ_section_title
;
 K<sub>2</sub>CO<sub>3</sub>/TFAA-activated diarylation of
 &#x3b1;-sulfonyl <i>o</i>-hydroxyacetophenones with <i>o</i>-nitroaryl
 disulfides to construct sulfonyl bis-<i>o</i>-nitroaryl acetophenones.
;
_journal_issue 19
_journal_name_full 'Organic &amp; biomolecular chemistry'
_journal_page_first 4751
_journal_page_last 4757
_journal_paper_doi 10.1039/d5ob00380f
_journal_volume 23
_journal_year 2025
_chemical_formula_moiety '0.333(C27 H18 Cl2 N2 O8 S)'
_chemical_formula_sum 'C9 H6 Cl0.67 N0.67 O2.67 S0.33'
_chemical_formula_weight 200.46
_space_group_crystal_system triclinic
_space_group_IT_number 2
_space_group_name_Hall '-P 1'
_space_group_name_H-M_alt 'P -1'
_atom_sites_solution_hydrogens mixed
_atom_sites_solution_primary iterative
_audit_creation_date 2022-08-18
_audit_creation_method
;
Olex2 1.5
(compiled 2022.04.07 svn.rca3783a0 for OlexSys, GUI svn.r6498)
;
_audit_update_record
;
2023-02-25 deposited with the CCDC.	2025-04-11 downloaded from the CCDC.
;
_cell_angle_alpha 80.891(2)
_cell_angle_beta 88.429(2)
_cell_angle_gamma 81.563(2)
_cell_formula_units_Z 6
_cell_length_a 9.5100(2)
_cell_length_b 10.9393(3)
_cell_length_c 14.4361(2)
_cell_measurement_reflns_used 18881
_cell_measurement_temperature 130(2)
_cell_measurement_theta_max 26.9120
_cell_measurement_theta_min 1.9040
_cell_volume 1466.83(6)
_computing_cell_refinement 'CrysAlisPro 1.171.41.123a (Rigaku OD, 2022)'
_computing_data_collection 'CrysAlisPro 1.171.41.123a (Rigaku OD, 2022)'
_computing_data_reduction 'CrysAlisPro 1.171.41.123a (Rigaku OD, 2022)'
_computing_molecular_graphics 'Olex2 1.5 (Dolomanov et al., 2009)'
_computing_publication_material 'Olex2 1.5 (Dolomanov et al., 2009)'
_computing_structure_refinement 'SHELXL 2018/3 (Sheldrick, 2015)'
_computing_structure_solution 'olex2.solve 1.5 (Bourhis et al., 2015)'
_diffrn_ambient_temperature 130(2)
_diffrn_detector 'Hybrid Pixel Array Detector'
_diffrn_detector_area_resol_mean 10.0000
_diffrn_measured_fraction_theta_full 0.994
_diffrn_measured_fraction_theta_max 0.994
_diffrn_measurement_details
;
List of Runs (angles in degrees, time in seconds):

  # Type    Start    End  Width  t~exp~   \w     \q     \k     \f   Frames
#--------------------------------------------------------------------------
  1  \w    -17.00 100.00   0.50    1.76    --   10.60  82.00  30.00  234
  2  \w    -17.00 100.00   0.50    1.76    --   10.60  82.00 -60.00  234
  3  \w    -20.00 100.00   0.50    1.76    --   10.60  57.00 -90.00  240
  4  \w    -79.00  36.00   0.50    1.76    --   10.60 -77.00 150.00  230
  5  \w    -17.00 100.00   0.50    1.76    --   10.60  82.00 120.00  234
  6  \w    -27.00 100.00   0.50    1.76    --   10.60  37.00  90.00  254
  7  \w    -15.00 100.00   0.50    1.76    --   10.60  77.00 -90.00  230
  8  \w    -17.00 100.00   0.50    1.76    --   10.60  82.00   0.00  234
  9  \w    -79.00  26.00   0.50    1.76    --   10.60 -77.00 120.00  210
 10  \w     -7.00  33.00   0.50    1.76    --   10.60  82.00-180.00   80
 11  \w     47.00  84.00   0.50    1.76    --   10.60  82.00-180.00   74
 12  \w    -13.00  48.00   0.50    1.76    --   10.60  82.00-120.00  122
 13  \w    -31.00  59.00   0.50    1.76    --  -10.90  57.00-180.00  180
 14  \w    -56.00 -30.00   0.50    1.76    --  -10.90 -82.00  90.00   52
;
_diffrn_measurement_device 'four-circle diffractometer'
_diffrn_measurement_device_type 'XtaLAB Pro II AFC12 (RINC): Kappa single'
_diffrn_measurement_method '\w scans'
_diffrn_orient_matrix_type 'CrysAlisPro convention (1999,Acta A55,543-557)'
_diffrn_orient_matrix_UB_11 -0.0159909000
_diffrn_orient_matrix_UB_12 -0.0256183000
_diffrn_orient_matrix_UB_13 0.0466936000
_diffrn_orient_matrix_UB_21 0.0043727000
_diffrn_orient_matrix_UB_22 0.0582451000
_diffrn_orient_matrix_UB_23 0.0146227000
_diffrn_orient_matrix_UB_31 -0.0735564000
_diffrn_orient_matrix_UB_32 0.0188454000
_diffrn_orient_matrix_UB_33 -0.0090628000
_diffrn_radiation_monochromator mirror
_diffrn_radiation_probe x-ray
_diffrn_radiation_type 'Mo K\a'
_diffrn_radiation_wavelength 0.71073
_diffrn_reflns_av_R_equivalents 0.0281
_diffrn_reflns_av_unetI/netI 0.0215
_diffrn_reflns_Laue_measured_fraction_full 0.994
_diffrn_reflns_Laue_measured_fraction_max 0.994
_diffrn_reflns_limit_h_max 11
_diffrn_reflns_limit_h_min -8
_diffrn_reflns_limit_k_max 13
_diffrn_reflns_limit_k_min -12
_diffrn_reflns_limit_l_max 17
_diffrn_reflns_limit_l_min -17
_diffrn_reflns_number 30871
_diffrn_reflns_point_group_measured_fraction_full 0.994
_diffrn_reflns_point_group_measured_fraction_max 0.994
_diffrn_reflns_theta_full 24.999
_diffrn_reflns_theta_max 24.999
_diffrn_reflns_theta_min 2.165
_diffrn_source 'micro-focus sealed X-ray tube'
_diffrn_source_type 'Rigaku (Mo) X-ray Source'
_exptl_absorpt_coefficient_mu 0.342
_exptl_absorpt_correction_T_max 1.00000
_exptl_absorpt_correction_T_min 0.72095
_exptl_absorpt_correction_type multi-scan
_exptl_absorpt_process_details
;
CrysAlisPro 1.171.41.123a (Rigaku Oxford Diffraction, 2022)
Empirical absorption correction using spherical harmonics,
implemented in SCALE3 ABSPACK scaling algorithm.
;
_exptl_crystal_colour 'clear light colourless'
_exptl_crystal_colour_lustre clear
_exptl_crystal_colour_modifier light
_exptl_crystal_colour_primary colourless
_exptl_crystal_density_diffrn 1.362
_exptl_crystal_description block
_exptl_crystal_F_000 616
_exptl_crystal_size_max 0.5
_exptl_crystal_size_mid 0.4
_exptl_crystal_size_min 0.4
_refine_diff_density_max 0.511
_refine_diff_density_min -0.326
_refine_diff_density_rms 0.054
_refine_ls_extinction_method none
_refine_ls_goodness_of_fit_ref 1.055
_refine_ls_hydrogen_treatment mixed
_refine_ls_matrix_type full
_refine_ls_number_parameters 448
_refine_ls_number_reflns 5122
_refine_ls_number_restraints 215
_refine_ls_restrained_S_all 1.086
_refine_ls_R_factor_all 0.0443
_refine_ls_R_factor_gt 0.0402
_refine_ls_shift/su_max 0.001
_refine_ls_shift/su_mean 0.000
_refine_ls_structure_factor_coef Fsqd
_refine_ls_weighting_details 'w=1/[\s^2^(Fo^2^)+(0.0503P)^2^+1.2755P] where P=(Fo^2^+2Fc^2^)/3'
_refine_ls_weighting_scheme calc
_refine_ls_wR_factor_gt 0.1051
_refine_ls_wR_factor_ref 0.1076
_reflns_Friedel_coverage 0.000
_reflns_number_gt 4601
_reflns_number_total 5122
_reflns_threshold_expression 'I > 2\s(I)'
_cod_data_source_file d5ob00380f2.cif
_cod_data_source_block k11108-myc-d(lyf808)_auto
_cod_depositor_comments 'Adding full bibliography for 7160498--7160503.cif.'
_cod_database_code 7160501
_shelx_shelxl_version_number 2018/3
_shelx_space_group_comment
;
The symmetry employed for this shelxl refinement is uniquely defined
by the following loop, which should always be used as a source of
symmetry information in preference to the above space-group names.
They are only intended as comments.
;
_shelx_estimated_absorpt_t_max 0.875
_shelx_estimated_absorpt_t_min 0.848
_olex2_refinement_description
;
1. Fixed Uiso
 At 1.2 times of:
  All C(H) groups
 At 1.5 times of:
  All C(H,H,H) groups
2. Restrained distances
 Cl2-C27 \\sim Cl-C30
 with sigma of 0.02
 C23-C25 \\sim C31-C28
 with sigma of 0.04
 C22-C23 \\sim C22-C31
 with sigma of 0.02
 C22-C27 \\sim C22-C30
 with sigma of 0.02
 C26-C25 \\sim C29-C28
 with sigma of 0.02
 C22-N2 \\sim C22-N1A
 with sigma of 0.04
 C23-O8 \\sim C31-O0
 with sigma of 0.04
 C23-C24 \\sim C31-C32
 with sigma of 0.02
 C25-C27 \\sim C28-C30
 with sigma of 0.04
 C23-N2 \\sim C31-N1A
 with sigma of 0.02
 C24-N2 \\sim C32-N1A
 with sigma of 0.04
 O7-O8 \\sim O00U-O0
 with sigma of 0.04
 C26-C27 \\sim C29-C30
 with sigma of 0.02
 C25-C24 \\sim C28-C32
 with sigma of 0.02
 C26-C24 \\sim C29-C32
 with sigma of 0.04
 C23-O7 \\sim C31-O00U
 with sigma of 0.04
 O7-N2 \\sim O00U-N1A
 with sigma of 0.02
 O8-N2 \\sim O0-N1A
 with sigma of 0.02
 Cl2-C22 \\sim Cl-C22
 with sigma of 0.04
 Cl2-C26 \\sim Cl-C29
 with sigma of 0.04
 C22-C26 \\sim C22-C29
 with sigma of 0.04
 C22-C24 \\sim C22-C32
 with sigma of 0.04
3. Rigid bond restraints
 O3, N1
 with sigma for 1-2 distances of 0.0002 and sigma for 1-3 distances of 0.0002
4. Uiso/Uaniso restraints and constraints
Uanis(C16) \\sim Ueq, Uanis(C15) \\sim Ueq, Uanis(C21) \\sim Ueq, Uanis(C8)
\\sim Ueq, Uanis(C22) \\sim Ueq, Uanis(C26) \\sim Ueq, Uanis(C9) \\sim Ueq,
Uanis(C23) \\sim Ueq, Uanis(C1) \\sim Ueq, Uanis(C25) \\sim Ueq, Uanis(C27)
\\sim Ueq, Uanis(C20) \\sim Ueq, Uanis(C24) \\sim Ueq, Uanis(C17) \\sim Ueq,
Uanis(C10) \\sim Ueq, Uanis(C6) \\sim Ueq, Uanis(C14) \\sim Ueq, Uanis(C19)
\\sim Ueq, Uanis(C18) \\sim Ueq, Uanis(C5) \\sim Ueq, Uanis(C11) \\sim Ueq,
Uanis(C13) \\sim Ueq, Uanis(C12) \\sim Ueq, Uanis(C2) \\sim Ueq, Uanis(C4)
\\sim Ueq, Uanis(C3) \\sim Ueq, Uanis(C7) \\sim Ueq, Uanis(C31) \\sim Ueq,
Uanis(C32) \\sim Ueq, Uanis(C28) \\sim Ueq, Uanis(C29) \\sim Ueq, Uanis(C30)
\\sim Ueq: with sigma of 0.005 and sigma for terminal atoms of 0.005
5. Others
 Sof(O00U)=Sof(N1A)=Sof(O0)=Sof(C31)=Sof(C32)=Sof(H32)=Sof(C28)=Sof(H28)=
 Sof(C29)=Sof(H29)=Sof(C30)=Sof(Cl)=1-FVAR(1)
 Sof(Cl2)=Sof(C26)=Sof(H26)=Sof(C23)=Sof(C25)=Sof(H25)=Sof(C27)=Sof(C24)=
 Sof(H24)=Sof(O7)=Sof(O8)=Sof(N2)=FVAR(1)
6.a Aromatic/amide H refined with riding coordinates:
 C26(H26), C25(H25), C20(H20), C24(H24), C17(H17), C6(H6), C19(H19), C18(H18),
 C5(H5), C11(H11), C13(H13), C12(H12), C2(H2), C3(H3), C32(H32), C28(H28),
 C29(H29)
6.b Idealised Me refined as rotating group:
 C7(H7A,H7B,H7C)
;
_smtbx_masks_void_probe_radius 1.2
_smtbx_masks_void_truncation_radius 1.2
_olex2_submission_special_instructions 'No special instructions were received'
_oxdiff_exptl_absorpt_empirical_details
;
Empirical correction (ABSPACK) includes:
- Absorption correction using spherical harmonics
- Frame scaling
;
_oxdiff_exptl_absorpt_empirical_full_max 1.347
_oxdiff_exptl_absorpt_empirical_full_min 0.803

loop_
_space_group_symop_operation_xyz
'x, y, z'
'-x, -y, -z'

loop_
_atom_site_label
_atom_site_type_symbol
_atom_site_fract_x
_atom_site_fract_y
_atom_site_fract_z
_atom_site_U_iso_or_equiv
_atom_site_adp_type
_atom_site_occupancy
_atom_site_site_symmetry_order
_atom_site_calc_flag
_atom_site_refinement_flags_posn
_atom_site_refinement_flags_adp
_atom_site_refinement_flags_occupancy
_atom_site_disorder_assembly
_atom_site_disorder_group
S1 S 0.54588(5) 0.67765(5) 0.71720(4) 0.02311(13) Uani 1 1 d . . . . .
Cl1 Cl 0.76004(6) 0.49019(6) 0.54732(4) 0.03543(15) Uani 1 1 d . . . . .
Cl2 Cl 0.9091(3) 0.1417(4) 0.9108(2) 0.0408(7) Uani 0.675(4) 1 d D . P A 1
O6 O 0.64719(16) 0.26404(14) 0.82505(10) 0.0264(3) Uani 1 1 d . . . . .
O1 O 0.61521(16) 0.71781(14) 0.79231(11) 0.0297(4) Uani 1 1 d . . . . .
O2 O 0.57478(17) 0.73221(14) 0.62279(11) 0.0312(4) Uani 1 1 d . . . . .
O5 O 0.42569(17) 0.50191(14) 0.62176(11) 0.0312(4) Uani 1 1 d . . . . .
O4 O 0.8337(2) 0.5541(2) 0.95985(13) 0.0534(5) Uani 1 1 d . . . . .
C16 C 0.5606(2) 0.30540(19) 0.66910(14) 0.0245(4) Uani 1 1 d . U . . .
C15 C 0.5228(2) 0.44281(19) 0.66930(14) 0.0232(4) Uani 1 1 d . U . . .
C21 C 0.6136(2) 0.2181(2) 0.74536(14) 0.0244(4) Uani 1 1 d . U . . .
C8 C 0.5999(2) 0.50917(19) 0.73443(15) 0.0213(4) Uani 1 1 d . U . . .
C22 C 0.6268(2) 0.19662(19) 0.91208(14) 0.0235(4) Uani 1 1 d D U . . .
C26 C 0.7374(11) 0.0722(15) 1.0513(8) 0.027(2) Uani 0.675(4) 1 d D U P A 1
H26 H 0.821463 0.029219 1.082253 0.033 Uiso 0.675(4) 1 calc R U P A 1
C9 C 0.7602(2) 0.48586(19) 0.73775(15) 0.0246(4) Uani 1 1 d . U . . .
C23 C 0.4898(12) 0.1971(18) 0.9581(9) 0.024(3) Uani 0.675(4) 1 d D U P A 1
C1 C 0.3617(2) 0.7026(2) 0.73896(16) 0.0271(5) Uani 1 1 d . U . . .
C25 C 0.6070(10) 0.0718(11) 1.0942(7) 0.0252(19) Uani 0.675(4) 1 d D U P A 1
H25 H 0.600411 0.028361 1.156226 0.030 Uiso 0.675(4) 1 calc R U P A 1
C27 C 0.7420(12) 0.1384(14) 0.9601(9) 0.027(3) Uani 0.675(4) 1 d D U P A 1
C20 C 0.6349(2) 0.0910(2) 0.74125(16) 0.0303(5) Uani 1 1 d . U . . .
H20 H 0.669429 0.032718 0.794533 0.036 Uiso 1 1 calc R U . . .
C24 C 0.4845(11) 0.1341(13) 1.0482(8) 0.024(2) Uani 0.675(4) 1 d D U P A 1
H24 H 0.395469 0.133248 1.079562 0.029 Uiso 0.675(4) 1 calc R U P A 1
C17 C 0.5315(3) 0.2612(2) 0.58709(16) 0.0314(5) Uani 1 1 d . U . . .
H17 H 0.495049 0.319024 0.534108 0.038 Uiso 1 1 calc R U . . .
C10 C 0.8394(3) 0.4808(2) 0.81918(16) 0.0307(5) Uani 1 1 d . U . . .
O7 O 0.3711(3) 0.3626(3) 0.8521(2) 0.0382(7) Uani 0.675(4) 1 d D . P A 1
C6 C 0.3125(2) 0.6708(2) 0.82998(17) 0.0315(5) Uani 1 1 d . U . . .
H6 H 0.375744 0.628029 0.878231 0.038 Uiso 1 1 calc R U . . .
C14 C 0.8423(2) 0.4772(2) 0.65584(16) 0.0319(5) Uani 1 1 d . U . . .
C19 C 0.6059(3) 0.0494(2) 0.65944(17) 0.0359(6) Uani 1 1 d . U . . .
H19 H 0.620764 -0.037582 0.656205 0.043 Uiso 1 1 calc R U . . .
C18 C 0.5548(3) 0.1350(2) 0.58159(17) 0.0376(6) Uani 1 1 d . U . . .
H18 H 0.536059 0.106635 0.524903 0.045 Uiso 1 1 calc R U . . .
C5 C 0.1693(3) 0.7029(2) 0.8487(2) 0.0407(6) Uani 1 1 d . U . . .
H5 H 0.134037 0.680342 0.910295 0.049 Uiso 1 1 calc R U . . .
C11 C 0.9877(3) 0.4627(2) 0.82081(18) 0.0384(6) Uani 1 1 d . U . . .
H11 H 1.037265 0.458096 0.877773 0.046 Uiso 1 1 calc R U . . .
O8 O 0.2520(3) 0.2262(2) 0.9292(2) 0.0457(8) Uani 0.675(4) 1 d D . P A 1
C13 C 0.9896(3) 0.4591(3) 0.65600(19) 0.0423(6) Uani 1 1 d . U . . .
H13 H 1.041077 0.451880 0.599317 0.051 Uiso 1 1 calc R U . . .
C12 C 1.0604(3) 0.4517(3) 0.7384(2) 0.0446(6) Uani 1 1 d . U . . .
H12 H 1.161354 0.438720 0.738539 0.054 Uiso 1 1 calc R U . . .
C2 C 0.2710(3) 0.7607(2) 0.6671(2) 0.0434(6) Uani 1 1 d . U . . .
H2 H 0.305163 0.777787 0.604651 0.052 Uiso 1 1 calc R U . . .
C4 C 0.0772(3) 0.7668(2) 0.7796(2) 0.0486(7) Uani 1 1 d . U . . .
C3 C 0.1292(3) 0.7934(3) 0.6884(2) 0.0547(8) Uani 1 1 d . U . . .
H3 H 0.065762 0.834970 0.639923 0.066 Uiso 1 1 calc R U . . .
C7 C -0.0761(3) 0.8093(3) 0.8018(3) 0.0747(10) Uani 1 1 d . U . . .
H7A H -0.094747 0.781377 0.868305 0.112 Uiso 1 1 calc R U . . .
H7B H -0.137585 0.773350 0.763231 0.112 Uiso 1 1 calc R U . . .
H7C H -0.095860 0.900795 0.788242 0.112 Uiso 1 1 calc R U . . .
N2 N 0.3624(15) 0.2668(15) 0.9090(8) 0.025(2) Uani 0.675(4) 1 d D . P A 1
O00U O 0.9139(6) 0.0948(8) 0.8514(5) 0.062(2) Uani 0.325(4) 1 d D . P A 2
N1A N 0.8886(19) 0.125(2) 0.9286(13) 0.037(6) Uani 0.325(4) 1 d D . P A 2
O0 O 0.9781(6) 0.1540(6) 0.9759(5) 0.0549(19) Uani 0.325(4) 1 d D . P A 2
C31 C 0.746(2) 0.124(3) 0.9698(15) 0.016(4) Uani 0.325(4) 1 d D U P A 2
C32 C 0.714(2) 0.072(3) 1.0597(15) 0.020(4) Uani 0.325(4) 1 d D U P A 2
H32 H 0.789110 0.028152 1.099280 0.024 Uiso 0.325(4) 1 calc R U P A 2
C28 C 0.5762(18) 0.083(2) 1.0945(13) 0.015(3) Uani 0.325(4) 1 d D U P A 2
H28 H 0.558254 0.045511 1.156894 0.018 Uiso 0.325(4) 1 calc R U P A 2
C29 C 0.466(2) 0.146(3) 1.0391(15) 0.020(4) Uani 0.325(4) 1 d D U P A 2
H29 H 0.369957 0.152596 1.060752 0.024 Uiso 0.325(4) 1 calc R U P A 2
C30 C 0.502(2) 0.200(3) 0.9485(16) 0.018(5) Uani 0.325(4) 1 d D U P A 2
Cl Cl 0.3532(10) 0.2764(12) 0.8851(6) 0.0369(16) Uani 0.325(4) 1 d D . P A 2
N1 N 0.7705(2) 0.49871(19) 0.90977(14) 0.0357(4) Uani 1 1 d . U . . .
O3 O 0.66258(19) 0.46148(16) 0.93349(10) 0.0379(4) Uani 1 1 d . U . . .
H8 H 0.565(3) 0.482(2) 0.7925(18) 0.032(6) Uiso 1 1 d . . . . .

loop_
_atom_site_aniso_label
_atom_site_aniso_U_11
_atom_site_aniso_U_22
_atom_site_aniso_U_33
_atom_site_aniso_U_23
_atom_site_aniso_U_13
_atom_site_aniso_U_12
S1 0.0238(3) 0.0230(3) 0.0236(3) -0.0072(2) -0.0006(2) -0.0027(2)
Cl1 0.0363(3) 0.0459(3) 0.0229(3) -0.0048(2) 0.0006(2) -0.0029(3)
Cl2 0.0242(7) 0.0418(10) 0.0482(15) 0.0087(9) 0.0037(8) 0.0048(7)
O6 0.0325(8) 0.0281(8) 0.0181(7) 0.0008(6) -0.0026(6) -0.0066(6)
O1 0.0273(8) 0.0333(8) 0.0327(9) -0.0158(7) -0.0012(7) -0.0066(7)
O2 0.0417(10) 0.0248(8) 0.0266(8) -0.0033(6) 0.0021(7) -0.0044(7)
O5 0.0348(9) 0.0275(8) 0.0307(8) -0.0079(7) -0.0146(7) 0.0035(7)
O4 0.0618(13) 0.0679(13) 0.0375(10) -0.0185(9) -0.0126(9) -0.0188(11)
C16 0.0267(11) 0.0246(11) 0.0224(10) -0.0047(8) -0.0005(8) -0.0023(9)
C15 0.0241(11) 0.0255(10) 0.0203(10) -0.0052(8) 0.0009(8) -0.0028(9)
C21 0.0247(11) 0.0268(11) 0.0209(10) -0.0033(8) 0.0035(8) -0.0026(9)
C8 0.0232(11) 0.0217(10) 0.0189(10) -0.0036(8) -0.0014(8) -0.0024(8)
C22 0.0265(12) 0.0228(10) 0.0202(10) -0.0016(8) 0.0006(9) -0.0027(9)
C26 0.025(3) 0.026(3) 0.030(4) -0.003(3) -0.002(2) -0.003(3)
C9 0.0230(11) 0.0229(10) 0.0262(11) 0.0003(8) -0.0032(8) -0.0017(8)
C23 0.024(3) 0.024(4) 0.027(4) -0.008(3) 0.003(2) -0.003(2)
C1 0.0240(11) 0.0226(10) 0.0364(12) -0.0108(9) -0.0028(9) -0.0019(8)
C25 0.028(4) 0.024(3) 0.022(3) -0.0014(19) -0.002(3) -0.002(3)
C27 0.032(4) 0.023(4) 0.025(4) 0.000(2) 0.002(2) -0.003(2)
C20 0.0348(12) 0.0257(11) 0.0271(11) 0.0018(9) 0.0055(9) -0.0014(9)
C24 0.027(4) 0.024(4) 0.021(3) -0.004(2) 0.005(3) -0.005(3)
C17 0.0441(14) 0.0254(11) 0.0236(11) -0.0028(9) -0.0041(10) -0.0019(10)
C10 0.0341(13) 0.0274(11) 0.0303(12) -0.0045(9) -0.0075(9) -0.0025(9)
O7 0.0299(14) 0.0352(18) 0.0437(16) 0.0071(14) -0.0037(11) 0.0006(12)
C6 0.0255(12) 0.0323(12) 0.0404(13) -0.0146(10) -0.0003(9) -0.0067(9)
C14 0.0282(12) 0.0353(12) 0.0294(12) -0.0010(10) 0.0005(9) 0.0008(10)
C19 0.0506(15) 0.0228(11) 0.0330(12) -0.0039(9) 0.0059(11) -0.0032(10)
C18 0.0578(16) 0.0284(12) 0.0277(12) -0.0088(10) -0.0008(11) -0.0044(11)
C5 0.0314(13) 0.0382(13) 0.0575(16) -0.0173(12) 0.0094(11) -0.0129(11)
C11 0.0372(14) 0.0356(13) 0.0426(14) -0.0049(11) -0.0177(11) -0.0037(10)
O8 0.0271(15) 0.0394(15) 0.069(2) -0.0013(13) -0.0024(13) -0.0063(12)
C13 0.0328(13) 0.0488(15) 0.0422(14) -0.0029(12) 0.0044(11) -0.0010(11)
C12 0.0284(13) 0.0496(15) 0.0554(16) -0.0064(13) -0.0023(12) -0.0057(11)
C2 0.0361(14) 0.0376(13) 0.0521(15) 0.0022(12) -0.0095(12) 0.0007(11)
C4 0.0295(13) 0.0295(13) 0.087(2) -0.0084(13) 0.0019(13) -0.0057(10)
C3 0.0349(15) 0.0437(15) 0.078(2) 0.0084(14) -0.0165(14) 0.0022(12)
C7 0.0327(16) 0.0579(19) 0.128(3) -0.0012(19) 0.0088(17) -0.0026(14)
N2 0.027(4) 0.021(3) 0.026(5) -0.001(4) 0.001(3) 0.001(2)
O00U 0.035(4) 0.109(6) 0.045(4) -0.035(4) 0.007(3) -0.003(3)
N1A 0.046(10) 0.038(8) 0.024(7) 0.001(6) 0.001(5) -0.004(5)
O0 0.029(3) 0.072(4) 0.070(5) -0.026(3) -0.001(3) -0.010(3)
C31 0.013(5) 0.015(6) 0.016(6) 0.000(4) -0.005(3) 0.005(3)
C32 0.020(6) 0.021(5) 0.015(5) 0.003(3) 0.000(4) 0.001(4)
C28 0.013(5) 0.019(5) 0.014(4) -0.004(3) 0.006(3) -0.001(4)
C29 0.019(5) 0.020(6) 0.020(6) -0.007(4) -0.005(4) 0.002(3)
C30 0.024(7) 0.016(6) 0.012(6) 0.000(4) -0.006(4) 0.001(4)
Cl 0.0244(15) 0.045(3) 0.037(4) -0.006(3) -0.004(2) 0.0095(14)
N1 0.0408(10) 0.0378(11) 0.0290(10) -0.0043(9) -0.0125(8) -0.0058(9)
O3 0.0490(9) 0.0466(10) 0.0168(8) -0.0005(7) 0.0025(7) -0.0077(8)

loop_
_atom_type_symbol
_atom_type_description
_atom_type_scat_dispersion_real
_atom_type_scat_dispersion_imag
_atom_type_scat_source
C C 0.0033 0.0016 'International Tables Vol C Tables 4.2.6.8 and 6.1.1.4'
H H 0.0000 0.0000 'International Tables Vol C Tables 4.2.6.8 and 6.1.1.4'
Cl Cl 0.1484 0.1585 'International Tables Vol C Tables 4.2.6.8 and 6.1.1.4'
N N 0.0061 0.0033 'International Tables Vol C Tables 4.2.6.8 and 6.1.1.4'
O O 0.0106 0.0060 'International Tables Vol C Tables 4.2.6.8 and 6.1.1.4'
S S 0.1246 0.1234 'International Tables Vol C Tables 4.2.6.8 and 6.1.1.4'

loop_
_geom_angle_atom_site_label_1
_geom_angle_atom_site_label_2
_geom_angle_atom_site_label_3
_geom_angle
_geom_angle_site_symmetry_1
_geom_angle_site_symmetry_3
_geom_angle_publ_flag
O1 S1 C8 103.80(9) . . ?
O1 S1 C1 107.40(10) . . ?
O2 S1 O1 117.89(10) . . ?
O2 S1 C8 110.72(9) . . ?
O2 S1 C1 109.68(10) . . ?
C1 S1 C8 106.68(10) . . ?
C22 O6 C21 119.25(16) . . ?
C21 C16 C15 125.34(19) . . ?
C21 C16 C17 117.85(19) . . ?
C17 C16 C15 116.69(18) . . ?
O5 C15 C16 120.19(19) . . ?
O5 C15 C8 119.08(18) . . ?
C16 C15 C8 120.61(18) . . ?
O6 C21 C16 117.05(18) . . ?
C20 C21 O6 121.48(19) . . ?
C20 C21 C16 121.5(2) . . ?
S1 C8 H8 104.0(16) . . ?
C15 C8 S1 113.15(14) . . ?
C15 C8 H8 103.2(16) . . ?
C9 C8 S1 107.42(14) . . ?
C9 C8 C15 118.93(17) . . ?
C9 C8 H8 109.1(16) . . ?
O6 C22 C23 123.5(5) . . ?
O6 C22 C31 122.3(8) . . ?
C27 C22 O6 117.7(5) . . ?
C27 C22 C23 118.4(5) . . ?
C30 C22 O6 120.3(9) . . ?
C30 C22 C31 117.3(8) . . ?
C25 C26 H26 121.3 . . ?
C25 C26 C27 117.5(10) . . ?
C27 C26 H26 121.3 . . ?
C10 C9 C8 123.9(2) . . ?
C10 C9 C14 114.5(2) . . ?
C14 C9 C8 121.40(19) . . ?
C22 C23 N2 119.6(10) . . ?
C24 C23 C22 118.1(9) . . ?
C24 C23 N2 122.2(11) . . ?
C6 C1 S1 118.79(17) . . ?
C2 C1 S1 119.3(2) . . ?
C2 C1 C6 121.7(2) . . ?
C26 C25 H25 119.6 . . ?
C26 C25 C24 120.9(7) . . ?
C24 C25 H25 119.6 . . ?
C22 C27 Cl2 120.4(8) . . ?
C22 C27 C26 123.8(9) . . ?
C26 C27 Cl2 115.8(9) . . ?
C21 C20 H20 120.2 . . ?
C19 C20 C21 119.7(2) . . ?
C19 C20 H20 120.2 . . ?
C23 C24 C25 121.2(9) . . ?
C23 C24 H24 119.4 . . ?
C25 C24 H24 119.4 . . ?
C16 C17 H17 119.4 . . ?
C18 C17 C16 121.2(2) . . ?
C18 C17 H17 119.4 . . ?
C9 C10 N1 121.8(2) . . ?
C11 C10 C9 123.4(2) . . ?
C11 C10 N1 114.8(2) . . ?
C1 C6 H6 120.7 . . ?
C5 C6 C1 118.5(2) . . ?
C5 C6 H6 120.7 . . ?
C9 C14 Cl1 120.39(17) . . ?
C13 C14 Cl1 116.69(19) . . ?
C13 C14 C9 122.9(2) . . ?
C20 C19 H19 120.0 . . ?
C20 C19 C18 120.0(2) . . ?
C18 C19 H19 120.0 . . ?
C17 C18 C19 119.8(2) . . ?
C17 C18 H18 120.1 . . ?
C19 C18 H18 120.1 . . ?
C6 C5 H5 119.4 . . ?
C4 C5 C6 121.2(3) . . ?
C4 C5 H5 119.4 . . ?
C10 C11 H11 120.7 . . ?
C12 C11 C10 118.6(2) . . ?
C12 C11 H11 120.7 . . ?
C14 C13 H13 120.2 . . ?
C12 C13 C14 119.5(2) . . ?
C12 C13 H13 120.2 . . ?
C11 C12 H12 119.5 . . ?
C13 C12 C11 121.0(2) . . ?
C13 C12 H12 119.5 . . ?
C1 C2 H2 120.9 . . ?
C1 C2 C3 118.3(3) . . ?
C3 C2 H2 120.9 . . ?
C5 C4 C3 118.7(3) . . ?
C5 C4 C7 121.0(3) . . ?
C3 C4 C7 120.3(3) . . ?
C2 C3 C4 121.4(3) . . ?
C2 C3 H3 119.3 . . ?
C4 C3 H3 119.3 . . ?
C4 C7 H7A 109.5 . . ?
C4 C7 H7B 109.5 . . ?
C4 C7 H7C 109.5 . . ?
H7A C7 H7B 109.5 . . ?
H7A C7 H7C 109.5 . . ?
H7B C7 H7C 109.5 . . ?
O7 N2 C23 120.1(13) . . ?
O8 N2 C23 116.2(12) . . ?
O8 N2 O7 123.6(10) . . ?
O00U N1A C31 120.4(18) . . ?
O0 N1A O00U 123.0(14) . . ?
O0 N1A C31 116.6(17) . . ?
N1A C31 C22 116.5(16) . . ?
C32 C31 C22 116.8(15) . . ?
C32 C31 N1A 126.5(18) . . ?
C31 C32 H32 118.8 . . ?
C31 C32 C28 122.3(18) . . ?
C28 C32 H32 118.8 . . ?
C32 C28 H28 119.8 . . ?
C29 C28 C32 120.3(14) . . ?
C29 C28 H28 119.8 . . ?
C28 C29 H29 121.9 . . ?
C28 C29 C30 116.1(18) . . ?
C30 C29 H29 121.9 . . ?
C22 C30 C29 127.1(17) . . ?
C22 C30 Cl 121.1(14) . . ?
C29 C30 Cl 111.8(15) . . ?
O4 N1 C10 115.6(2) . . ?
O3 N1 O4 122.0(2) . . ?
O3 N1 C10 122.38(19) . . ?

loop_
_geom_bond_atom_site_label_1
_geom_bond_atom_site_label_2
_geom_bond_distance
_geom_bond_site_symmetry_2
_geom_bond_publ_flag
S1 O1 1.4418(15) . ?
S1 O2 1.4349(16) . ?
S1 C8 1.818(2) . ?
S1 C1 1.760(2) . ?
Cl1 C14 1.747(2) . ?
Cl2 C27 1.727(11) . ?
O6 C21 1.389(3) . ?
O6 C22 1.377(2) . ?
O5 C15 1.208(3) . ?
O4 N1 1.233(3) . ?
C16 C15 1.494(3) . ?
C16 C21 1.391(3) . ?
C16 C17 1.397(3) . ?
C15 C8 1.536(3) . ?
C21 C20 1.386(3) . ?
C8 C9 1.509(3) . ?
C8 H8 0.92(3) . ?
C22 C23 1.446(11) . ?
C22 C27 1.335(12) . ?
C22 C31 1.481(19) . ?
C22 C30 1.28(2) . ?
C26 H26 0.9500 . ?
C26 C25 1.371(12) . ?
C26 C27 1.401(14) . ?
C9 C10 1.403(3) . ?
C9 C14 1.407(3) . ?
C23 C24 1.376(14) . ?
C23 N2 1.468(15) . ?
C1 C6 1.391(3) . ?
C1 C2 1.379(3) . ?
C25 H25 0.9500 . ?
C25 C24 1.389(13) . ?
C20 H20 0.9500 . ?
C20 C19 1.379(3) . ?
C24 H24 0.9500 . ?
C17 H17 0.9500 . ?
C17 C18 1.380(3) . ?
C10 C11 1.395(3) . ?
C10 N1 1.474(3) . ?
O7 N2 1.237(15) . ?
C6 H6 0.9500 . ?
C6 C5 1.386(3) . ?
C14 C13 1.386(4) . ?
C19 H19 0.9500 . ?
C19 C18 1.392(3) . ?
C18 H18 0.9500 . ?
C5 H5 0.9500 . ?
C5 C4 1.378(4) . ?
C11 H11 0.9500 . ?
C11 C12 1.373(4) . ?
O8 N2 1.209(15) . ?
C13 H13 0.9500 . ?
C13 C12 1.368(4) . ?
C12 H12 0.9500 . ?
C2 H2 0.9500 . ?
C2 C3 1.383(4) . ?
C4 C3 1.396(5) . ?
C4 C7 1.506(4) . ?
C3 H3 0.9500 . ?
C7 H7A 0.9800 . ?
C7 H7B 0.9800 . ?
C7 H7C 0.9800 . ?
O00U N1A 1.222(19) . ?
N1A O0 1.212(19) . ?
N1A C31 1.46(2) . ?
C31 C32 1.38(2) . ?
C32 H32 0.9500 . ?
C32 C28 1.39(2) . ?
C28 H28 0.9500 . ?
C28 C29 1.37(2) . ?
C29 H29 0.9500 . ?
C29 C30 1.40(2) . ?
C30 Cl 1.74(2) . ?
N1 O3 1.182(3) . ?

loop_
_geom_torsion_atom_site_label_1
_geom_torsion_atom_site_label_2
_geom_torsion_atom_site_label_3
_geom_torsion_atom_site_label_4
_geom_torsion
_geom_torsion_site_symmetry_1
_geom_torsion_site_symmetry_2
_geom_torsion_site_symmetry_3
_geom_torsion_site_symmetry_4
_geom_torsion_publ_flag
S1 C8 C9 C10 85.0(2) . . . . ?
S1 C8 C9 C14 -89.9(2) . . . . ?
S1 C1 C6 C5 173.15(17) . . . . ?
S1 C1 C2 C3 -172.0(2) . . . . ?
Cl1 C14 C13 C12 178.2(2) . . . . ?
O6 C21 C20 C19 -177.2(2) . . . . ?
O6 C22 C23 C24 -174.8(12) . . . . ?
O6 C22 C23 N2 3(2) . . . . ?
O6 C22 C27 Cl2 -3.5(15) . . . . ?
O6 C22 C27 C26 176.5(13) . . . . ?
O6 C22 C31 N1A -2(3) . . . . ?
O6 C22 C31 C32 173(2) . . . . ?
O6 C22 C30 C29 -174(3) . . . . ?
O6 C22 C30 Cl 7(4) . . . . ?
O1 S1 C8 C15 172.55(15) . . . . ?
O1 S1 C8 C9 -54.19(16) . . . . ?
O1 S1 C1 C6 -42.8(2) . . . . ?
O1 S1 C1 C2 132.78(19) . . . . ?
O2 S1 C8 C15 -60.02(17) . . . . ?
O2 S1 C8 C9 73.25(16) . . . . ?
O2 S1 C1 C6 -172.04(16) . . . . ?
O2 S1 C1 C2 3.5(2) . . . . ?
O5 C15 C8 S1 -8.0(3) . . . . ?
O5 C15 C8 C9 -135.5(2) . . . . ?
C16 C15 C8 S1 175.92(15) . . . . ?
C16 C15 C8 C9 48.5(3) . . . . ?
C16 C21 C20 C19 1.3(3) . . . . ?
C16 C17 C18 C19 1.1(4) . . . . ?
C15 C16 C21 O6 -6.7(3) . . . . ?
C15 C16 C21 C20 174.7(2) . . . . ?
C15 C16 C17 C18 -176.2(2) . . . . ?
C15 C8 C9 C10 -144.9(2) . . . . ?
C15 C8 C9 C14 40.2(3) . . . . ?
C21 O6 C22 C23 -79.4(10) . . . . ?
C21 O6 C22 C27 107.7(8) . . . . ?
C21 O6 C22 C31 105.3(14) . . . . ?
C21 O6 C22 C30 -79(2) . . . . ?
C21 C16 C15 O5 -146.9(2) . . . . ?
C21 C16 C15 C8 29.1(3) . . . . ?
C21 C16 C17 C18 -0.1(4) . . . . ?
C21 C20 C19 C18 -0.3(4) . . . . ?
C8 S1 C1 C6 68.00(19) . . . . ?
C8 S1 C1 C2 -116.4(2) . . . . ?
C8 C9 C10 C11 -178.1(2) . . . . ?
C8 C9 C10 N1 -0.2(3) . . . . ?
C8 C9 C14 Cl1 -1.3(3) . . . . ?
C8 C9 C14 C13 178.3(2) . . . . ?
C22 O6 C21 C16 145.8(2) . . . . ?
C22 O6 C21 C20 -35.6(3) . . . . ?
C22 C23 C24 C25 0(3) . . . . ?
C22 C23 N2 O7 -31(2) . . . . ?
C22 C23 N2 O8 150.4(13) . . . . ?
C22 C31 C32 C28 2(5) . . . . ?
C26 C25 C24 C23 1(2) . . . . ?
C9 C10 C11 C12 1.3(4) . . . . ?
C9 C10 N1 O4 -144.4(2) . . . . ?
C9 C10 N1 O3 36.3(3) . . . . ?
C9 C14 C13 C12 -1.4(4) . . . . ?
C23 C22 C27 Cl2 -176.7(11) . . . . ?
C23 C22 C27 C26 3(2) . . . . ?
C1 S1 C8 C15 59.27(17) . . . . ?
C1 S1 C8 C9 -167.46(14) . . . . ?
C1 C6 C5 C4 -1.2(3) . . . . ?
C1 C2 C3 C4 -1.2(4) . . . . ?
C25 C26 C27 Cl2 177.4(13) . . . . ?
C25 C26 C27 C22 -3(2) . . . . ?
C27 C22 C23 C24 -2(2) . . . . ?
C27 C22 C23 N2 176.3(14) . . . . ?
C27 C26 C25 C24 0(2) . . . . ?
C20 C19 C18 C17 -0.9(4) . . . . ?
C24 C23 N2 O7 147.1(16) . . . . ?
C24 C23 N2 O8 -31(2) . . . . ?
C17 C16 C15 O5 28.8(3) . . . . ?
C17 C16 C15 C8 -155.1(2) . . . . ?
C17 C16 C21 O6 177.51(19) . . . . ?
C17 C16 C21 C20 -1.1(3) . . . . ?
C10 C9 C14 Cl1 -176.62(17) . . . . ?
C10 C9 C14 C13 2.9(3) . . . . ?
C10 C11 C12 C13 0.5(4) . . . . ?
C6 C1 C2 C3 3.4(4) . . . . ?
C6 C5 C4 C3 3.3(4) . . . . ?
C6 C5 C4 C7 -175.7(3) . . . . ?
C14 C9 C10 C11 -2.9(3) . . . . ?
C14 C9 C10 N1 175.0(2) . . . . ?
C14 C13 C12 C11 -0.4(4) . . . . ?
C5 C4 C3 C2 -2.1(4) . . . . ?
C11 C10 N1 O4 33.7(3) . . . . ?
C11 C10 N1 O3 -145.6(2) . . . . ?
C2 C1 C6 C5 -2.3(3) . . . . ?
C7 C4 C3 C2 176.9(3) . . . . ?
N2 C23 C24 C25 -178.1(16) . . . . ?
O00U N1A C31 C22 -54(3) . . . . ?
O00U N1A C31 C32 132(3) . . . . ?
N1A C31 C32 C28 176(3) . . . . ?
O0 N1A C31 C22 128(2) . . . . ?
O0 N1A C31 C32 -46(4) . . . . ?
C31 C22 C30 C29 2(5) . . . . ?
C31 C22 C30 Cl -177(2) . . . . ?
C31 C32 C28 C29 0(5) . . . . ?
C32 C28 C29 C30 -1(5) . . . . ?
C28 C29 C30 C22 0(6) . . . . ?
C28 C29 C30 Cl 180(2) . . . . ?
C30 C22 C31 N1A -178(3) . . . . ?
C30 C22 C31 C32 -3(4) . . . . ?
N1 C10 C11 C12 -176.7(2) . . . . ?

loop_
_smtbx_masks_void_nr
_smtbx_masks_void_average_x
_smtbx_masks_void_average_y
_smtbx_masks_void_average_z
_smtbx_masks_void_volume
_smtbx_masks_void_count_electrons
_smtbx_masks_void_content
1 0.000 0.000 0.500 284.6 88.7 ?
